data_4336100
loop_
_publ_author_name
'Li Yu'
'Mian Li'
'Xiao-Ping Zhou'
'Dan Li'

_publ_section_title
;
 Hybrid Inorganic-Organic Polyrotaxane, Pseudorotaxane, and Sandwich
;
_journal_name_full 'Inorganic Chemistry'
_journal_page_first 10232
_journal_page_last 10234
_journal_paper_doi 10.1021/ic401722c
_journal_volume 52
_journal_year 2013
_chemical_formula_sum 'C22 H16 Cu2 N6 S4'
_chemical_formula_weight 619.73
_chemical_name_systematic
; 
 ? 
;
_space_group_IT_number 2
_symmetry_cell_setting triclinic
_symmetry_space_group_name_Hall '-P 1'
_symmetry_space_group_name_H-M 'P -1'
_atom_sites_solution_hydrogens geom
_atom_sites_solution_primary direct
_atom_sites_solution_secondary difmap
_audit_creation_method SHELXL-97
_cell_angle_alpha 112.967(7)
_cell_angle_beta 101.238(8)
_cell_angle_gamma 96.815(9)
_cell_formula_units_Z 2
_cell_length_a 9.7147(11)
_cell_length_b 11.6888(11)
_cell_length_c 12.1026(6)
_cell_measurement_temperature 293(2)
_cell_volume 1211.9(2)
_computing_structure_refinement 'SHELXL-97 (Sheldrick, 1997)'
_computing_structure_solution 'SHELXS-97 (Sheldrick, 1990)'
_diffrn_ambient_temperature 293(2)
_diffrn_measured_fraction_theta_full 0.966
_diffrn_measured_fraction_theta_max 0.966
_diffrn_radiation_monochromator graphite
_diffrn_radiation_source 'fine-focus sealed tube'
_diffrn_radiation_type MoK\a
_diffrn_radiation_wavelength 0.71073
_diffrn_reflns_av_R_equivalents 0.0311
_diffrn_reflns_av_sigmaI/netI 0.0453
_diffrn_reflns_limit_h_max 12
_diffrn_reflns_limit_h_min -12
_diffrn_reflns_limit_k_max 9
_diffrn_reflns_limit_k_min -14
_diffrn_reflns_limit_l_max 15
_diffrn_reflns_limit_l_min -15
_diffrn_reflns_number 9723
_diffrn_reflns_theta_full 27.47
_diffrn_reflns_theta_max 27.47
_diffrn_reflns_theta_min 2.94
_exptl_absorpt_coefficient_mu 2.124
_exptl_absorpt_correction_T_max 0.346
_exptl_absorpt_correction_T_min 0.117
_exptl_absorpt_correction_type multi-scan
_exptl_absorpt_process_details 'SADABS (Sheldrick, 1996)'
_exptl_crystal_colour black
_exptl_crystal_density_diffrn 1.698
_exptl_crystal_description block
_exptl_crystal_F_000 624
_exptl_crystal_size_max 0.3
_exptl_crystal_size_mid 0.2
_exptl_crystal_size_min 0.1
_refine_diff_density_max 0.417
_refine_diff_density_min -0.425
_refine_diff_density_rms 0.073
_refine_ls_extinction_method none
_refine_ls_goodness_of_fit_ref 1.038
_refine_ls_hydrogen_treatment mixed
_refine_ls_matrix_type full
_refine_ls_number_parameters 307
_refine_ls_number_reflns 5348
_refine_ls_number_restraints 0
_refine_ls_restrained_S_all 1.038
_refine_ls_R_factor_all 0.0727
_refine_ls_R_factor_gt 0.0454
_refine_ls_shift/su_max 0.001
_refine_ls_shift/su_mean 0.000
_refine_ls_structure_factor_coef Fsqd
_refine_ls_weighting_details 'calc w=1/[\s^2^(Fo^2^)+(0.0612P)^2^+0.4635P] where P=(Fo^2^+2Fc^2^)/3'
_refine_ls_weighting_scheme calc
_refine_ls_wR_factor_gt 0.1123
_refine_ls_wR_factor_ref 0.1386
_reflns_number_gt 3662
_reflns_number_total 5348
_reflns_threshold_expression >2sigma(I)
_cod_data_source_file ic401722c_si_001_1.cif
_cod_data_source_block complex_3
_cod_original_cell_volume 1211.90(19)
_cod_database_code 4336100

loop_
_symmetry_equiv_pos_as_xyz
'x, y, z'
'-x, -y, -z'

loop_
_atom_site_label
_atom_site_type_symbol
_atom_site_fract_x
_atom_site_fract_y
_atom_site_fract_z
_atom_site_U_iso_or_equiv
_atom_site_adp_type
_atom_site_occupancy
_atom_site_symmetry_multiplicity
_atom_site_calc_flag
_atom_site_refinement_flags
C1 C -0.4140(4) 0.8004(4) -0.0339(3) 0.0485(8) Uani 1 1 d .
H1A H -0.5089 0.7883 -0.0205 0.058 Uiso 1 1 calc R
H1B H -0.3951 0.8806 -0.0404 0.058 Uiso 1 1 calc R
C2 C -0.3207(4) 0.7084(4) 0.1078(3) 0.0467(8) Uani 1 1 d .
H2 H -0.4063 0.6476 0.0724 0.056 Uiso 1 1 calc R
C3 C -0.2132(4) 0.6987(4) 0.1934(3) 0.0459(8) Uani 1 1 d .
H3 H -0.2261 0.6309 0.2153 0.055 Uiso 1 1 calc R
C4 C -0.0851(3) 0.7893(3) 0.2477(3) 0.0397(7) Uani 1 1 d .
C5 C -0.0761(4) 0.8935(4) 0.2193(3) 0.0484(8) Uani 1 1 d .
H5 H 0.0042 0.9602 0.2595 0.058 Uiso 1 1 calc R
C6 C -0.1863(4) 0.8978(4) 0.1315(3) 0.0482(8) Uani 1 1 d .
H6 H -0.1788 0.9671 0.1115 0.058 Uiso 1 1 calc R
C7 C 0.0388(3) 0.7654(3) 0.3227(3) 0.0399(7) Uani 1 1 d .
C8 C 0.0177(4) 0.6957(4) 0.3903(3) 0.0482(9) Uani 1 1 d .
H8 H -0.0728 0.6759 0.4013 0.058 Uiso 1 1 calc R
C9 C 0.1303(4) 0.6560(4) 0.4408(3) 0.0499(9) Uani 1 1 d .
H9 H 0.1149 0.6076 0.4844 0.060 Uiso 1 1 calc R
C10 C 0.2868(4) 0.7590(4) 0.3706(3) 0.0479(8) Uani 1 1 d .
H10 H 0.3799 0.7829 0.3668 0.057 Uiso 1 1 calc R
C11 C 0.1775(4) 0.8001(4) 0.3161(3) 0.0447(8) Uani 1 1 d .
H11 H 0.1963 0.8506 0.2753 0.054 Uiso 1 1 calc R
C12 C 0.3791(4) 0.6269(4) 0.4722(3) 0.0496(9) Uani 1 1 d .
H12A H 0.4694 0.6891 0.5090 0.060 Uiso 1 1 calc R
H12B H 0.3566 0.6018 0.5353 0.060 Uiso 1 1 calc R
C13 C 0.3933(3) 0.5127(4) 0.3645(3) 0.0426(8) Uani 1 1 d .
C14 C 0.3029(4) 0.3948(4) 0.3217(3) 0.0507(9) Uani 1 1 d .
H14 H 0.2359 0.3839 0.3641 0.061 Uiso 1 1 calc R
C15 C 0.3106(4) 0.2931(4) 0.2173(3) 0.0483(8) Uani 1 1 d .
H15 H 0.2486 0.2148 0.1900 0.058 Uiso 1 1 calc R
C16 C 0.4098(3) 0.3066(4) 0.1527(3) 0.0423(8) Uani 1 1 d .
C17 C 0.5032(3) 0.4230(4) 0.1983(3) 0.0486(9) Uani 1 1 d .
H17 H 0.5732 0.4327 0.1581 0.058 Uiso 1 1 calc R
C18 C 0.4950(4) 0.5250(4) 0.3019(3) 0.0511(9) Uani 1 1 d .
H18 H 0.5583 0.6028 0.3300 0.061 Uiso 1 1 calc R
C19 C 0.3184(5) 1.0850(4) 0.5511(4) 0.0641(11) Uani 1 1 d .
C20 C 0.2329(4) 0.7435(4) 0.7362(3) 0.0538(9) Uani 1 1 d .
C21 C 0.2735(6) 0.9275(4) 1.0940(4) 0.0626(11) Uani 1 1 d .
C22 C 0.1683(3) 0.5135(4) 1.0736(3) 0.0430(8) Uani 1 1 d .
Cu1 Cu 0.42352(7) 0.96751(6) 0.72715(5) 0.0757(2) Uani 1 1 d .
Cu2 Cu 0.08773(5) 0.66081(5) 0.91901(5) 0.06055(19) Uani 1 1 d .
N1 N -0.3035(3) 0.8047(3) 0.0747(2) 0.0414(6) Uani 1 1 d .
N2 N 0.2620(3) 0.6852(3) 0.4289(2) 0.0429(7) Uani 1 1 d .
N3 N 0.3609(4) 1.0409(4) 0.6169(4) 0.0767(11) Uani 1 1 d .
N4 N 0.3076(4) 0.8314(4) 0.7412(3) 0.0670(9) Uani 1 1 d .
N5 N 0.3900(5) 0.9620(4) 1.1562(4) 0.0776(11) Uani 1 1 d .
N6 N 0.0908(3) 0.4457(4) 1.0922(3) 0.0597(9) Uani 1 1 d .
S1 S 0.26005(15) 1.15038(13) 0.45865(12) 0.0847(4) Uani 1 1 d .
S2 S 0.12697(12) 0.61484(12) 0.71952(10) 0.0683(3) Uani 1 1 d .
S3 S 0.10925(13) 0.88179(13) 1.00676(13) 0.0761(4) Uani 1 1 d .
S4 S 0.27595(9) 0.61439(10) 1.04653(8) 0.0478(2) Uani 1 1 d .

loop_
_atom_site_aniso_label
_atom_site_aniso_U_11
_atom_site_aniso_U_22
_atom_site_aniso_U_33
_atom_site_aniso_U_23
_atom_site_aniso_U_13
_atom_site_aniso_U_12
C1 0.055(2) 0.053(2) 0.045(2) 0.0265(18) 0.0118(15) 0.0207(17)
C2 0.0427(18) 0.052(2) 0.046(2) 0.0266(18) 0.0050(14) 0.0051(15)
C3 0.0511(19) 0.048(2) 0.0418(19) 0.0275(17) 0.0060(14) 0.0038(15)
C4 0.0436(17) 0.045(2) 0.0319(16) 0.0173(15) 0.0110(12) 0.0090(14)
C5 0.054(2) 0.042(2) 0.047(2) 0.0219(17) 0.0070(15) 0.0070(15)
C6 0.060(2) 0.042(2) 0.049(2) 0.0253(18) 0.0151(16) 0.0114(16)
C7 0.0484(18) 0.0379(19) 0.0305(16) 0.0130(14) 0.0084(13) 0.0080(14)
C8 0.0430(18) 0.064(3) 0.0442(19) 0.0324(19) 0.0095(14) 0.0072(16)
C9 0.056(2) 0.064(3) 0.0363(18) 0.0284(18) 0.0104(14) 0.0116(17)
C10 0.0427(18) 0.053(2) 0.046(2) 0.0194(18) 0.0119(14) 0.0056(15)
C11 0.054(2) 0.044(2) 0.0383(18) 0.0206(16) 0.0125(14) 0.0076(15)
C12 0.0483(19) 0.066(3) 0.0337(18) 0.0223(18) 0.0023(13) 0.0197(17)
C13 0.0440(18) 0.057(2) 0.0322(16) 0.0242(16) 0.0049(13) 0.0197(15)
C14 0.052(2) 0.066(3) 0.052(2) 0.037(2) 0.0210(16) 0.0228(18)
C15 0.054(2) 0.047(2) 0.050(2) 0.0261(18) 0.0138(15) 0.0119(16)
C16 0.0409(17) 0.053(2) 0.0398(18) 0.0260(17) 0.0073(13) 0.0192(15)
C17 0.0426(18) 0.065(3) 0.043(2) 0.0262(19) 0.0147(14) 0.0112(16)
C18 0.0449(19) 0.060(3) 0.043(2) 0.0193(19) 0.0071(14) 0.0070(16)
C19 0.076(3) 0.049(3) 0.053(2) 0.011(2) 0.019(2) -0.001(2)
C20 0.057(2) 0.069(3) 0.041(2) 0.028(2) 0.0161(15) 0.0142(19)
C21 0.096(3) 0.046(2) 0.070(3) 0.034(2) 0.047(3) 0.024(2)
C22 0.0372(17) 0.061(2) 0.0385(18) 0.0295(17) 0.0058(13) 0.0140(15)
Cu1 0.1135(5) 0.0541(4) 0.0584(4) 0.0208(3) 0.0328(3) 0.0081(3)
Cu2 0.0540(3) 0.0751(4) 0.0685(3) 0.0491(3) 0.0155(2) 0.0066(2)
N1 0.0482(15) 0.0420(17) 0.0384(15) 0.0206(13) 0.0101(11) 0.0152(12)
N2 0.0409(15) 0.0528(19) 0.0321(14) 0.0162(14) 0.0060(11) 0.0115(12)
N3 0.098(3) 0.071(3) 0.063(2) 0.030(2) 0.025(2) 0.012(2)
N4 0.082(2) 0.065(3) 0.059(2) 0.0306(19) 0.0237(17) 0.0104(19)
N5 0.104(3) 0.056(2) 0.069(3) 0.024(2) 0.029(2) 0.003(2)
N6 0.0452(17) 0.087(3) 0.066(2) 0.057(2) 0.0088(14) 0.0082(16)
S1 0.1036(9) 0.0628(8) 0.0714(8) 0.0263(7) -0.0004(6) 0.0056(7)
S2 0.0751(7) 0.0793(8) 0.0500(6) 0.0360(6) 0.0113(5) -0.0077(6)
S3 0.0826(8) 0.0796(9) 0.1076(10) 0.0644(8) 0.0483(7) 0.0418(6)
S4 0.0425(5) 0.0569(6) 0.0517(5) 0.0321(5) 0.0117(4) 0.0074(4)

loop_
_atom_type_symbol
_atom_type_description
_atom_type_scat_dispersion_real
_atom_type_scat_dispersion_imag
_atom_type_scat_source
C C 0.0033 0.0016 'International Tables Vol C Tables 4.2.6.8 and 6.1.1.4'
H H 0.0000 0.0000 'International Tables Vol C Tables 4.2.6.8 and 6.1.1.4'
N N 0.0061 0.0033 'International Tables Vol C Tables 4.2.6.8 and 6.1.1.4'
Cu Cu 0.3201 1.2651 'International Tables Vol C Tables 4.2.6.8 and 6.1.1.4'
S S 0.1246 0.1234 'International Tables Vol C Tables 4.2.6.8 and 6.1.1.4'

loop_
_geom_angle_atom_site_label_1
_geom_angle_atom_site_label_2
_geom_angle_atom_site_label_3
_geom_angle
_geom_angle_site_symmetry_1
_geom_angle_site_symmetry_3
C16 C1 N1 110.4(3) 2_565 .
C16 C1 H1A 109.6 2_565 .
N1 C1 H1A 109.6 . .
C16 C1 H1B 109.6 2_565 .
N1 C1 H1B 109.6 . .
H1A C1 H1B 108.1 . .
N1 C2 C3 120.6(3) . .
N1 C2 H2 119.7 . .
C3 C2 H2 119.7 . .
C2 C3 C4 120.4(3) . .
C2 C3 H3 119.8 . .
C4 C3 H3 119.8 . .
C5 C4 C3 117.4(3) . .
C5 C4 C7 123.0(3) . .
C3 C4 C7 119.4(3) . .
C6 C5 C4 119.7(3) . .
C6 C5 H5 120.1 . .
C4 C5 H5 120.1 . .
N1 C6 C5 121.2(3) . .
N1 C6 H6 119.4 . .
C5 C6 H6 119.4 . .
C8 C7 C11 118.0(3) . .
C8 C7 C4 120.8(3) . .
C11 C7 C4 120.7(3) . .
C9 C8 C7 119.8(3) . .
C9 C8 H8 120.1 . .
C7 C8 H8 120.1 . .
N2 C9 C8 121.4(3) . .
N2 C9 H9 119.3 . .
C8 C9 H9 119.3 . .
N2 C10 C11 121.3(3) . .
N2 C10 H10 119.3 . .
C11 C10 H10 119.3 . .
C10 C11 C7 119.4(3) . .
C10 C11 H11 120.3 . .
C7 C11 H11 120.3 . .
C13 C12 N2 110.1(2) . .
C13 C12 H12A 109.6 . .
N2 C12 H12A 109.6 . .
C13 C12 H12B 109.6 . .
N2 C12 H12B 109.6 . .
H12A C12 H12B 108.2 . .
C18 C13 C14 118.2(4) . .
C18 C13 C12 119.9(3) . .
C14 C13 C12 121.9(3) . .
C15 C14 C13 121.2(3) . .
C15 C14 H14 119.4 . .
C13 C14 H14 119.4 . .
C14 C15 C16 120.6(4) . .
C14 C15 H15 119.7 . .
C16 C15 H15 119.7 . .
C17 C16 C15 118.1(3) . .
C17 C16 C1 120.3(3) . 2_565
C15 C16 C1 121.6(3) . 2_565
C18 C17 C16 121.5(3) . .
C18 C17 H17 119.3 . .
C16 C17 H17 119.3 . .
C17 C18 C13 120.5(4) . .
C17 C18 H18 119.8 . .
C13 C18 H18 119.8 . .
N3 C19 S1 179.0(4) . .
N4 C20 S2 176.3(4) . .
N5 C21 S3 178.9(4) . .
N6 C22 S4 178.0(3) . .
N3 Cu1 N4 124.57(17) . .
N3 Cu1 N5 119.79(17) . 2_677
N4 Cu1 N5 115.48(16) . 2_677
N6 Cu2 S3 117.82(12) 2_567 .
N6 Cu2 S2 111.75(11) 2_567 .
S3 Cu2 S2 103.49(5) . .
N6 Cu2 S4 105.41(9) 2_567 .
S3 Cu2 S4 107.51(5) . .
S2 Cu2 S4 110.83(4) . .
C6 N1 C2 120.4(3) . .
C6 N1 C1 120.9(3) . .
C2 N1 C1 118.6(3) . .
C9 N2 C10 119.9(3) . .
C9 N2 C12 119.8(3) . .
C10 N2 C12 120.2(3) . .
C19 N3 Cu1 177.6(4) . .
C20 N4 Cu1 172.8(3) . .
C21 N5 Cu1 173.9(4) . 2_677
C22 N6 Cu2 160.3(3) . 2_567
C20 S2 Cu2 105.24(14) . .
C21 S3 Cu2 100.17(16) . .
C22 S4 Cu2 95.74(11) . .

loop_
_geom_bond_atom_site_label_1
_geom_bond_atom_site_label_2
_geom_bond_distance
_geom_bond_site_symmetry_2
C1 C16 1.505(5) 2_565
C1 N1 1.506(4) .
C1 H1A 0.9700 .
C1 H1B 0.9700 .
C2 N1 1.338(4) .
C2 C3 1.369(5) .
C2 H2 0.9300 .
C3 C4 1.388(5) .
C3 H3 0.9300 .
C4 C5 1.386(5) .
C4 C7 1.484(5) .
C5 C6 1.374(5) .
C5 H5 0.9300 .
C6 N1 1.330(4) .
C6 H6 0.9300 .
C7 C8 1.387(5) .
C7 C11 1.387(5) .
C8 C9 1.366(5) .
C8 H8 0.9300 .
C9 N2 1.334(4) .
C9 H9 0.9300 .
C10 N2 1.339(4) .
C10 C11 1.374(5) .
C10 H10 0.9300 .
C11 H11 0.9300 .
C12 C13 1.502(5) .
C12 N2 1.505(4) .
C12 H12A 0.9700 .
C12 H12B 0.9700 .
C13 C18 1.384(5) .
C13 C14 1.384(5) .
C14 C15 1.378(5) .
C14 H14 0.9300 .
C15 C16 1.386(5) .
C15 H15 0.9300 .
C16 C17 1.380(5) .
C16 C1 1.505(5) 2_565
C17 C18 1.377(5) .
C17 H17 0.9300 .
C18 H18 0.9300 .
C19 N3 1.147(6) .
C19 S1 1.637(5) .
C20 N4 1.158(5) .
C20 S2 1.636(4) .
C21 N5 1.155(6) .
C21 S3 1.627(6) .
C22 N6 1.144(4) .
C22 S4 1.653(4) .
Cu1 N3 1.893(4) .
Cu1 N4 1.921(4) .
Cu1 N5 1.922(5) 2_677
Cu2 N6 1.960(3) 2_567
Cu2 S3 2.3426(15) .
Cu2 S2 2.3787(11) .
Cu2 S4 2.4101(10) .
N5 Cu1 1.922(5) 2_677
N6 Cu2 1.960(3) 2_567

loop_
_geom_torsion_atom_site_label_1
_geom_torsion_atom_site_label_2
_geom_torsion_atom_site_label_3
_geom_torsion_atom_site_label_4
_geom_torsion
_geom_torsion_site_symmetry_1
_geom_torsion_site_symmetry_4
N1 C2 C3 C4 0.5(6) . .
C2 C3 C4 C5 5.1(5) . .
C2 C3 C4 C7 -169.3(3) . .
C3 C4 C5 C6 -5.9(5) . .
C7 C4 C5 C6 168.2(3) . .
C4 C5 C6 N1 1.4(6) . .
C5 C4 C7 C8 153.9(4) . .
C3 C4 C7 C8 -32.0(5) . .
C5 C4 C7 C11 -33.3(5) . .
C3 C4 C7 C11 140.8(3) . .
C11 C7 C8 C9 -4.4(5) . .
C4 C7 C8 C9 168.6(3) . .
C7 C8 C9 N2 1.5(6) . .
N2 C10 C11 C7 0.6(5) . .
C8 C7 C11 C10 3.4(5) . .
C4 C7 C11 C10 -169.6(3) . .
N2 C12 C13 C18 95.7(4) . .
N2 C12 C13 C14 -81.5(4) . .
C18 C13 C14 C15 -2.0(5) . .
C12 C13 C14 C15 175.3(3) . .
C13 C14 C15 C16 0.3(5) . .
C14 C15 C16 C17 2.1(5) . .
C14 C15 C16 C1 -176.0(3) . 2_565
C15 C16 C17 C18 -2.7(5) . .
C1 C16 C17 C18 175.4(3) 2_565 .
C16 C17 C18 C13 1.0(5) . .
C14 C13 C18 C17 1.4(5) . .
C12 C13 C18 C17 -175.9(3) . .
C5 C6 N1 C2 4.4(5) . .
C5 C6 N1 C1 -171.2(3) . .
C3 C2 N1 C6 -5.3(5) . .
C3 C2 N1 C1 170.4(3) . .
C16 C1 N1 C6 108.9(4) 2_565 .
C16 C1 N1 C2 -66.7(4) 2_565 .
C8 C9 N2 C10 2.6(5) . .
C8 C9 N2 C12 -172.6(3) . .
C11 C10 N2 C9 -3.6(5) . .
C11 C10 N2 C12 171.6(3) . .
C13 C12 N2 C9 96.7(4) . .
C13 C12 N2 C10 -78.5(4) . .
S1 C19 N3 Cu1 119(24) . .
N4 Cu1 N3 C19 40(10) . .
N5 Cu1 N3 C19 -135(10) 2_677 .
S2 C20 N4 Cu1 16(9) . .
N3 Cu1 N4 C20 42(3) . .
N5 Cu1 N4 C20 -142(3) 2_677 .
S3 C21 N5 Cu1 53(23) . 2_677
S4 C22 N6 Cu2 41(11) . 2_567
N4 C20 S2 Cu2 -179(100) . .
N6 Cu2 S2 C20 156.63(19) 2_567 .
S3 Cu2 S2 C20 28.86(16) . .
S4 Cu2 S2 C20 -86.12(16) . .
N5 C21 S3 Cu2 167(21) . .
N6 Cu2 S3 C21 136.89(17) 2_567 .
S2 Cu2 S3 C21 -99.24(15) . .
S4 Cu2 S3 C21 18.09(15) . .
N6 C22 S4 Cu2 -32(10) . .
N6 Cu2 S4 C22 -1.85(18) 2_567 .
S3 Cu2 S4 C22 124.63(14) . .
S2 Cu2 S4 C22 -122.92(14) . .
